data_7028168
loop_
_publ_author_name
'Jensen, Torben R.'

_publ_section_title
;
 A new polymorph of LiZnPO4&#x00B7;H2O; synthesis, crystal structure and
 thermal transformation&#x200A;
;
_journal_issue 13
_journal_name_full 'Journal of the Chemical Society, Dalton Transactions'
_journal_page_first 2261
_journal_paper_doi 10.1039/a802113i
_journal_year 1998
_chemical_formula_analytical LiZnPO4.H2O
_chemical_formula_structural \b-LiZnPO4.H2O
_chemical_formula_sum 'H2 Li O5 P Zn'
_chemical_formula_weight 185.30
_chemical_name_systematic
; 
 Lithium zinc phosphate hydrate 
;
_space_group_IT_number 29
_symmetry_cell_setting orthorhombic
_symmetry_space_group_name_Hall 'P -2b 2a'
_symmetry_space_group_name_H-M 'P 21 a b'
_atom_sites_solution_hydrogens geom
_atom_sites_solution_primary direct
_atom_sites_solution_secondary difmap
_audit_creation_method SHELXL
_cell_angle_alpha 90.00
_cell_angle_beta 90.00
_cell_angle_gamma 90.00
_cell_formula_units_Z 8
_cell_length_a 10.0224(9)
_cell_length_b 16.5596(15)
_cell_length_c 5.0126(5)
_cell_measurement_temperature 293(2)
_cell_volume 831.93(13)
_computing_cell_refinement 'SAINT (Siemens, 1996)'
_computing_data_collection 'SMART (Siemens, 1996)'
_computing_data_reduction 'SAINT (Siemens, 1996)'
_computing_structure_refinement 'SHELXL-93 (Sheldrick, 1993)'
_computing_structure_solution 'SHELXS-86 (Sheldrick, 1990)'
_diffrn_ambient_temperature 293(2)
_diffrn_measurement_device 'Siemens SMART CCD diffractometer'
_diffrn_measurement_method '\w rotation with narrow frames'
_diffrn_radiation_monochromator graphite
_diffrn_radiation_source 'fine-focus sealed tube'
_diffrn_radiation_type MoK\a
_diffrn_radiation_wavelength 0.71073
_diffrn_reflns_av_R_equivalents 0.0343
_diffrn_reflns_av_sigmaI/netI 0.0296
_diffrn_reflns_limit_h_max 11
_diffrn_reflns_limit_h_min -12
_diffrn_reflns_limit_k_max 18
_diffrn_reflns_limit_k_min -20
_diffrn_reflns_limit_l_max 5
_diffrn_reflns_limit_l_min -3
_diffrn_reflns_number 3348
_diffrn_reflns_theta_max 26.24
_diffrn_reflns_theta_min 2.46
_diffrn_standards_decay_% 0
_diffrn_standards_interval_count 'not applicable'
_diffrn_standards_interval_time 'not applicable'
_diffrn_standards_number 'not applicable'
_exptl_absorpt_coefficient_mu 6.189
_exptl_absorpt_correction_T_max 0.6383
_exptl_absorpt_correction_T_min 0.3748
_exptl_absorpt_correction_type 'Gaussian integration'
_exptl_crystal_colour transparent
_exptl_crystal_density_diffrn 2.959
_exptl_crystal_density_meas 3.01
_exptl_crystal_density_method 'Pycnometer, water'
_exptl_crystal_description octahedron
_exptl_crystal_F_000 720
_exptl_crystal_size_max 0.20
_exptl_crystal_size_mid 0.12
_exptl_crystal_size_min 0.07
_refine_diff_density_max 0.378
_refine_diff_density_min -0.378
_refine_diff_density_rms 0.101
_refine_ls_abs_structure_details
;
 Some crystals were bisected by fault planes suggesting
 that the crystals are possibly twins.
;
_refine_ls_abs_structure_Flack 0.62(2)
_refine_ls_extinction_coef 0.0129(8)
_refine_ls_extinction_expression Fc^*^=kFc[1+0.001xFc^2^\l^3^/sin(2\q)]^-1/4^
_refine_ls_extinction_method SHELXL
_refine_ls_goodness_of_fit_all 1.061
_refine_ls_goodness_of_fit_obs 1.064
_refine_ls_hydrogen_treatment 'H atoms found by diff. Fourier but not refined'
_refine_ls_matrix_type full
_refine_ls_number_parameters 146
_refine_ls_number_reflns 1359
_refine_ls_number_restraints 1
_refine_ls_restrained_S_all 1.061
_refine_ls_restrained_S_obs 1.063
_refine_ls_R_factor_all 0.0292
_refine_ls_R_factor_obs 0.0290
_refine_ls_shift/esd_max -0.003
_refine_ls_shift/esd_mean 0.001
_refine_ls_structure_factor_coef Fsqd
_refine_ls_weighting_details 'w=1/[\s^2^(Fo^2^)+(0.0251P)^2^+7.0140P] where P=(Fo^2^+2Fc^2^)/3'
_refine_ls_weighting_scheme calc
_refine_ls_wR_factor_all 0.0718
_refine_ls_wR_factor_obs 0.0717
_reflns_number_observed 1350
_reflns_number_total 1359
_reflns_observed_criterion >2sigma(I)
_cod_data_source_file I802113sup1.cif
_cod_data_source_block jf
_cod_depositor_comments
;
The following automatic conversions were performed:

'_symmetry_cell_setting' value 'Orthorhombic' changed to
'orthorhombic' according to
/home/saulius/struct/CIF-dictionaries/cif_core.dic dictionary named
'cif_core.dic' version 2.4.2 from 2011-04-26.

Automatic conversion script
Id: cif_fix_values 1891 2012-01-12 08:04:46Z andrius 

The following automatic conversions were performed:

'_refine_ls_weighting_scheme' value 'calc
w=1/[\s^2^(Fo^2^)+(0.0251P)^2^+7.0140P] where P=(Fo^2^+2Fc^2^)/3' was
changed to 'calc'. New tag '_refine_ls_weighting_details' was
created. The value of the new tag was set to
'w=1/[\s^2^(Fo^2^)+(0.0251P)^2^+7.0140P] where P=(Fo^2^+2Fc^2^)/3'.

Automatic conversion script
Id: cif_fix_values 3143 2015-03-26 13:38:13Z robertas 
;
_cod_database_code 7028168

loop_
_symmetry_equiv_pos_as_xyz
'x, y, z'
'x+1/2, -y, -z'
'x, y+1/2, -z'
'x+1/2, -y+1/2, z'

loop_
_atom_site_aniso_label
_atom_site_aniso_U_11
_atom_site_aniso_U_22
_atom_site_aniso_U_33
_atom_site_aniso_U_23
_atom_site_aniso_U_13
_atom_site_aniso_U_12
Zn1 0.0101(4) 0.0095(4) 0.0090(4) -0.0006(3) 0.0004(4) -0.0011(4)
Zn2 0.0096(4) 0.0096(4) 0.0092(4) -0.0003(3) 0.0005(3) -0.0011(4)
P1 0.0069(9) 0.0083(9) 0.0065(9) 0.0000(6) 0.0002(6) 0.0002(8)
P2 0.0088(9) 0.0070(9) 0.0073(9) -0.0003(7) -0.0001(6) -0.0005(8)
Li1 0.024(7) 0.009(5) 0.016(5) 0.006(5) 0.004(6) 0.000(5)
Li2 0.016(8) 0.016(5) 0.015(6) -0.001(4) 0.001(5) 0.005(6)
O1 0.010(3) 0.016(2) 0.012(3) 0.002(2) 0.001(2) -0.003(2)
O2 0.019(3) 0.012(2) 0.007(2) -0.001(2) -0.002(2) 0.001(2)
O3 0.013(3) 0.011(3) 0.009(3) -0.002(2) 0.001(2) 0.001(2)
O4 0.014(3) 0.008(2) 0.009(3) -0.002(2) 0.003(2) -0.004(2)
O5 0.006(2) 0.016(2) 0.013(2) 0.003(2) 0.000(2) -0.001(2)
O6 0.019(3) 0.008(2) 0.009(2) -0.001(2) 0.000(2) 0.001(2)
O7 0.013(3) 0.011(3) 0.018(3) -0.005(2) 0.002(2) -0.005(2)
O8 0.007(3) 0.013(3) 0.015(3) -0.004(2) 0.001(2) -0.001(2)
O9 0.023(3) 0.019(3) 0.026(3) 0.001(2) 0.010(3) 0.004(3)
O10 0.020(3) 0.022(3) 0.025(3) 0.005(2) 0.006(2) 0.003(3)

loop_
_atom_site_label
_atom_site_type_symbol
_atom_site_fract_x
_atom_site_fract_y
_atom_site_fract_z
_atom_site_U_iso_or_equiv
_atom_site_thermal_displace_type
_atom_site_occupancy
_atom_site_calc_flag
Zn1 Zn 0.15208(7) 0.69123(4) 0.46055(15) 0.0096(2) Uani 1 d
Zn2 Zn 0.91841(8) 0.55637(4) 0.11075(15) 0.0095(2) Uani 1 d
P1 P 0.8494(2) 0.65805(10) 0.5875(3) 0.0072(4) Uani 1 d
P2 P 0.7232(2) 0.40816(11) 0.0149(4) 0.0077(4) Uani 1 d
Li1 Li 0.9007(17) 0.7524(8) 0.0923(20) 0.016(3) Uani 1 d
Li2 Li 0.1768(13) 0.4971(7) 0.4694(24) 0.015(3) Uani 1 d
O1 O 0.9584(5) 0.7041(3) 0.4330(10) 0.0126(11) Uani 1 d
O2 O 0.1915(5) 0.5974(3) 0.6867(9) 0.0126(11) Uani 1 d
O3 O 0.2393(5) 0.6764(3) 0.1078(9) 0.0109(11) Uani 1 d
O4 O 0.8326(5) 0.5740(3) 0.4615(10) 0.0104(11) Uani 1 d
O5 O 0.1116(5) 0.5463(3) 0.1360(10) 0.0119(11) Uani 1 d
O6 O 0.8865(5) 0.6510(3) 0.8823(9) 0.0119(11) Uani 1 d
O7 O 0.2181(5) 0.7953(3) 0.5676(10) 0.0143(11) Uani 1 d
O8 O 0.8531(5) 0.4552(3) 0.9731(10) 0.0116(11) Uani 1 d
O9 O 0.0393(6) 0.8247(3) 0.9846(11) 0.0224(13) Uani 1 d
O10 O 0.0261(6) 0.4260(4) 0.5348(11) 0.0225(14) Uani 1 d
H1 H 0.1026 0.8000 0.8687 0.090 Uiso 1 d
H2 H 0.0084 0.8707 0.9102 0.090 Uiso 1 d
H3 H 0.0529 0.3788 0.6369 0.090 Uiso 1 d
H4 H 0.9428 0.4500 0.5914 0.090 Uiso 1 d

loop_
_atom_type_symbol
_atom_type_description
_atom_type_scat_dispersion_real
_atom_type_scat_dispersion_imag
_atom_type_scat_source
Li Li -0.0003 0.0001 'International Tables Vol C Tables 4.2.6.8 and 6.1.1.4'
H H 0.0000 0.0000 'International Tables Vol C Tables 4.2.6.8 and 6.1.1.4'
O O 0.0106 0.0060 'International Tables Vol C Tables 4.2.6.8 and 6.1.1.4'
P P 0.1023 0.0942 'International Tables Vol C Tables 4.2.6.8 and 6.1.1.4'
Zn Zn 0.2839 1.4301 'International Tables Vol C Tables 4.2.6.8 and 6.1.1.4'

loop_
_geom_angle_atom_site_label_1
_geom_angle_atom_site_label_2
_geom_angle_atom_site_label_3
_geom_angle
_geom_angle_site_symmetry_1
_geom_angle_site_symmetry_3
_geom_angle_publ_flag
O7 Zn1 O1 105.3(2) . 1_455 y
O7 Zn1 O2 118.6(2) . . y
O1 Zn1 O2 109.1(2) 1_455 . y
O7 Zn1 O3 102.0(2) . . y
O1 Zn1 O3 112.7(2) 1_455 . y
O2 Zn1 O3 109.1(2) . . y
O7 Zn1 Li2 149.7(3) . . ?
O1 Zn1 Li2 100.7(3) 1_455 . ?
O2 Zn1 Li2 35.7(3) . . ?
O3 Zn1 Li2 81.7(3) . . ?
O7 Zn1 Li1 68.6(3) . 4_465 ?
O1 Zn1 Li1 133.7(3) 1_455 4_465 ?
O2 Zn1 Li1 113.7(3) . 4_465 ?
O3 Zn1 Li1 35.9(2) . 4_465 ?
Li2 Zn1 Li1 103.6(3) . 4_465 ?
O7 Zn1 Li1 98.3(3) . 1_455 ?
O1 Zn1 Li1 33.5(3) 1_455 1_455 ?
O2 Zn1 Li1 136.3(3) . 1_455 ?
O3 Zn1 Li1 82.8(3) . 1_455 ?
Li2 Zn1 Li1 112.0(3) . 1_455 ?
Li1 Zn1 Li1 100.4(2) 4_465 1_455 ?
O8 Zn2 O5 106.7(2) 1_554 1_655 y
O8 Zn2 O6 115.4(2) 1_554 1_554 y
O5 Zn2 O6 105.5(2) 1_655 1_554 y
O8 Zn2 O4 107.4(2) 1_554 . y
O5 Zn2 O4 112.8(2) 1_655 . y
O6 Zn2 O4 109.2(2) 1_554 . y
O8 Zn2 Li1 147.1(3) 1_554 . ?
O5 Zn2 Li1 98.1(3) 1_655 . ?
O6 Zn2 Li1 34.9(2) 1_554 . ?
O4 Zn2 Li1 81.6(2) . . ?
O8 Zn2 Li2 101.7(3) 1_554 1_655 ?
O5 Zn2 Li2 32.8(2) 1_655 1_655 ?
O6 Zn2 Li2 133.0(3) 1_554 1_655 ?
O4 Zn2 Li2 84.3(3) . 1_655 ?
Li1 Zn2 Li2 110.8(4) . 1_655 ?
O8 Zn2 Li2 75.4(3) 1_554 2_566 ?
O5 Zn2 Li2 131.3(3) 1_655 2_566 ?
O6 Zn2 Li2 117.5(3) 1_554 2_566 ?
O4 Zn2 Li2 33.0(2) . 2_566 ?
Li1 Zn2 Li2 104.1(4) . 2_566 ?
Li2 Zn2 Li2 98.47(3) 1_655 2_566 ?
O6 P1 O7 108.1(3) . 4_565 y
O6 P1 O4 110.8(3) . . y
O7 P1 O4 109.6(3) 4_565 . y
O6 P1 O1 110.6(3) . . y
O7 P1 O1 109.1(3) 4_565 . y
O4 P1 O1 108.7(3) . . y
O6 P1 Li1 143.5(3) . . ?
O7 P1 Li1 80.2(4) 4_565 . ?
O4 P1 Li1 98.7(3) . . ?
O1 P1 Li1 36.8(4) . . ?
O6 P1 Li1 35.6(3) . 1_556 ?
O7 P1 Li1 86.5(4) 4_565 1_556 ?
O4 P1 Li1 146.3(3) . 1_556 ?
O1 P1 Li1 92.5(3) . 1_556 ?
Li1 P1 Li1 113.4(4) . 1_556 ?
O6 P1 Li2 99.2(3) . 2_566 ?
O7 P1 Li2 86.1(3) 4_565 2_566 ?
O4 P1 Li2 32.2(3) . 2_566 ?
O1 P1 Li2 139.2(3) . 2_566 ?
Li1 P1 Li2 116.9(4) . 2_566 ?
Li1 P1 Li2 126.8(4) 1_556 2_566 ?
O2 P2 O8 109.9(3) 2_566 1_554 y
O2 P2 O3 111.0(3) 2_566 2_565 y
O8 P2 O3 108.6(3) 1_554 2_565 y
O2 P2 O5 110.9(3) 2_566 2_565 y
O8 P2 O5 107.5(3) 1_554 2_565 y
O3 P2 O5 108.9(3) 2_565 2_565 y
O2 P2 Li2 144.0(3) 2_566 2_565 ?
O8 P2 Li2 75.5(3) 1_554 2_565 ?
O3 P2 Li2 100.0(3) 2_565 2_565 ?
O5 P2 Li2 38.6(3) 2_565 2_565 ?
O2 P2 Li2 34.3(3) 2_566 2_566 ?
O8 P2 Li2 89.1(3) 1_554 2_566 ?
O3 P2 Li2 145.2(3) 2_565 2_566 ?
O5 P2 Li2 93.1(3) 2_565 2_566 ?
Li2 P2 Li2 113.7(4) 2_565 2_566 ?
O9 Li1 O1 106.6(8) 1_654 . y
O9 Li1 O6 115.6(7) 1_654 1_554 y
O1 Li1 O6 97.9(6) . 1_554 y
O9 Li1 O3 103.3(6) 1_654 4_565 y
O1 Li1 O3 116.2(6) . 4_565 y
O6 Li1 O3 117.4(8) 1_554 4_565 y
O9 Li1 P1 133.6(6) 1_654 . ?
O1 Li1 P1 27.9(2) . . ?
O6 Li1 P1 89.2(4) 1_554 . ?
O3 Li1 P1 97.9(5) 4_565 . ?
O9 Li1 P1 102.2(5) 1_654 1_554 ?
O1 Li1 P1 124.5(6) . 1_554 ?
O6 Li1 P1 26.6(2) 1_554 1_554 ?
O3 Li1 P1 101.5(5) 4_565 1_554 ?
P1 Li1 P1 113.4(4) . 1_554 ?
O9 Li1 Zn1 122.7(6) 1_654 4_565 ?
O1 Li1 Zn1 81.3(4) . 4_565 ?
O6 Li1 Zn1 119.3(7) 1_554 4_565 ?
O3 Li1 Zn1 35.6(3) 4_565 4_565 ?
P1 Li1 Zn1 62.8(2) . 4_565 ?
P1 Li1 Zn1 119.7(5) 1_554 4_565 ?
O9 Li1 Zn2 126.4(7) 1_654 . ?
O1 Li1 Zn2 63.6(4) . . ?
O6 Li1 Zn2 34.5(3) 1_554 . ?
O3 Li1 Zn2 129.1(7) 4_565 . ?
P1 Li1 Zn2 57.4(2) . . ?
P1 Li1 Zn2 61.1(2) 1_554 . ?
Zn1 Li1 Zn2 108.3(4) 4_565 . ?
O9 Li1 Zn1 78.1(5) 1_654 1_655 ?
O1 Li1 Zn1 33.2(3) . 1_655 ?
O6 Li1 Zn1 95.3(5) 1_554 1_655 ?
O3 Li1 Zn1 141.2(5) 4_565 1_655 ?
P1 Li1 Zn1 60.1(2) . 1_655 ?
P1 Li1 Zn1 116.3(4) 1_554 1_655 ?
Zn1 Li1 Zn1 111.0(3) 4_565 1_655 ?
Zn2 Li1 Zn1 68.5(3) . 1_655 ?
O10 Li2 O5 97.8(6) . . y
O10 Li2 O2 118.0(6) . . y
O5 Li2 O2 98.2(6) . . y
O10 Li2 O4 102.9(6) . 2_466 y
O5 Li2 O4 130.8(6) . 2_466 y
O2 Li2 O4 109.9(6) . 2_466 y
O10 Li2 P2 126.0(6) . 2_465 ?
O5 Li2 P2 29.3(2) . 2_465 ?
O2 Li2 P2 89.7(5) . 2_465 ?
O4 Li2 P2 109.7(5) 2_466 2_465 ?
O10 Li2 P2 106.6(5) . 2_466 ?
O5 Li2 P2 123.7(5) . 2_466 ?
O2 Li2 P2 25.7(2) . 2_466 ?
O4 Li2 P2 92.1(5) 2_466 2_466 ?
P2 Li2 P2 113.7(4) 2_465 2_466 ?
O10 Li2 P1 87.0(5) . 2_466 ?
O5 Li2 P1 116.7(5) . 2_466 ?
O2 Li2 P1 134.3(6) . 2_466 ?
O4 Li2 P1 24.4(2) 2_466 2_466 ?
P2 Li2 P1 106.2(4) 2_465 2_466 ?
P2 Li2 P1 114.6(4) 2_466 2_466 ?
O10 Li2 Zn1 123.1(5) . . ?
O5 Li2 Zn1 63.3(4) . . ?
O2 Li2 Zn1 35.1(3) . . ?
O4 Li2 Zn1 130.8(6) 2_466 . ?
P2 Li2 Zn1 57.8(2) 2_465 . ?
P2 Li2 Zn1 60.8(2) 2_466 . ?
P1 Li2 Zn1 149.9(4) 2_466 . ?
O10 Li2 Zn2 70.3(4) . 1_455 ?
O5 Li2 Zn2 32.4(3) . 1_455 ?
O2 Li2 Zn2 96.2(5) . 1_455 ?
O4 Li2 Zn2 152.6(5) 2_466 1_455 ?
P2 Li2 Zn2 60.9(2) 2_465 1_455 ?
P2 Li2 Zn2 115.2(4) 2_466 1_455 ?
P1 Li2 Zn2 129.2(4) 2_466 1_455 ?
Zn1 Li2 Zn2 68.6(3) . 1_455 ?
O10 Li2 Zn2 107.3(5) . 2_466 ?
O5 Li2 Zn2 152.6(6) . 2_466 ?
O2 Li2 Zn2 79.8(4) . 2_466 ?
O4 Li2 Zn2 32.9(3) 2_466 2_466 ?
P2 Li2 Zn2 123.5(4) 2_465 2_466 ?
P2 Li2 Zn2 59.4(2) 2_466 2_466 ?
P1 Li2 Zn2 55.5(2) 2_466 2_466 ?
Zn1 Li2 Zn2 109.3(4) . 2_466 ?
Zn2 Li2 Zn2 173.7(4) 1_455 2_466 ?
P1 O1 Zn1 127.8(3) . 1_655 ?
P1 O1 Li1 115.4(6) . . ?
Zn1 O1 Li1 113.3(5) 1_655 . ?
P2 O2 Zn1 130.7(3) 2_466 . ?
P2 O2 Li2 120.0(5) 2_466 . ?
Zn1 O2 Li2 109.2(4) . . ?
P2 O3 Zn1 115.0(3) 2_465 . ?
P2 O3 Li1 127.2(5) 2_465 4_465 ?
Zn1 O3 Li1 108.5(4) . 4_465 ?
P1 O4 Zn2 116.8(3) . . ?
P1 O4 Li2 123.4(5) . 2_566 ?
Zn2 O4 Li2 114.2(4) . 2_566 ?
P2 O5 Zn2 130.2(3) 2_465 1_455 ?
P2 O5 Li2 112.1(5) 2_465 . ?
Zn2 O5 Li2 114.8(4) 1_455 . ?
P1 O6 Zn2 131.5(3) . 1_556 ?
P1 O6 Li1 117.7(4) . 1_556 ?
Zn2 O6 Li1 110.7(4) 1_556 1_556 ?
P1 O7 Zn1 140.1(3) 4_465 . ?
P2 O8 Zn2 133.0(3) 1_556 1_556 ?
Li1 O9 H1 112.8(6) 1_456 . y
Li1 O9 H2 113.3(7) 1_456 . y
H1 O9 H2 109.8(5) . . y
Li2 O10 H3 111.2(6) . . y

loop_
_geom_bond_atom_site_label_1
_geom_bond_atom_site_label_2
_geom_bond_distance
_geom_bond_site_symmetry_2
_geom_bond_publ_flag
Zn1 O7 1.922(5) . y
Zn1 O1 1.958(5) 1_455 y
Zn1 O2 1.964(5) . y
Zn1 O3 1.988(5) . y
Zn1 Li2 3.225(12) . ?
Zn1 Li1 3.239(15) 4_465 ?
Zn1 Li1 3.283(15) 1_455 ?
Zn2 O8 1.927(5) 1_554 y
Zn2 O5 1.948(5) 1_655 y
Zn2 O6 1.967(5) 1_554 y
Zn2 O4 1.979(5) . y
Zn2 Li1 3.253(12) . ?
Zn2 Li2 3.302(13) 1_655 ?
Zn2 Li2 3.328(13) 2_566 ?
P1 O6 1.528(5) . y
P1 O7 1.529(6) 4_565 y
P1 O4 1.538(5) . y
P1 O1 1.541(5) . y
P1 Li1 2.978(11) . ?
P1 Li1 3.018(12) 1_556 ?
P1 Li2 3.110(12) 2_566 ?
P2 O2 1.532(5) 2_566 y
P2 O8 1.532(5) 1_554 y
P2 O3 1.537(5) 2_565 y
P2 O5 1.546(5) 2_565 y
P2 Li2 2.928(13) 2_565 ?
P2 Li2 3.060(12) 2_566 ?
Li1 O9 1.91(2) 1_654 y
Li1 O1 1.972(12) . y
Li1 O6 1.987(13) 1_554 y
Li1 O3 2.00(2) 4_565 y
Li1 P1 3.018(12) 1_554 ?
Li1 Zn1 3.239(15) 4_565 ?
Li1 Zn1 3.283(15) 1_655 ?
Li2 O10 1.943(14) . y
Li2 O5 1.971(13) . y
Li2 O2 1.992(13) . y
Li2 O4 1.985(13) 2_466 y
Li2 P2 2.928(13) 2_465 ?
Li2 P2 3.060(12) 2_466 ?
Li2 P1 3.110(12) 2_466 ?
Li2 Zn2 3.302(13) 1_455 ?
Li2 Zn2 3.328(13) 2_466 ?
O1 Zn1 1.958(5) 1_655 ?
O2 P2 1.532(5) 2_466 ?
O3 P2 1.537(5) 2_465 ?
O3 Li1 2.00(2) 4_465 ?
O4 Li2 1.985(13) 2_566 ?
O5 P2 1.546(5) 2_465 ?
O5 Zn2 1.948(5) 1_455 ?
O6 Zn2 1.967(5) 1_556 ?
O6 Li1 1.987(13) 1_556 ?
O7 P1 1.529(6) 4_465 ?
O8 P2 1.532(5) 1_556 ?
O8 Zn2 1.927(5) 1_556 ?
O9 Li1 1.91(2) 1_456 ?
O9 H1 0.952(5) . y
O9 H2 0.904(6) . y
O10 H3 0.972(6) . y
